data_2006938
loop_
_publ_author_name
'Marzotto, Armando'
'Clemente, Dore Augusto'
'Valle, Giovanni'

_publ_contact_author
;
      Prof Armando Marzotto
      Dipartimento di Chimica Inorganica, Metallorganica ed Analitica
      Universit\`a degli Studi di Padova
      Via Loredan n. 4
      I-35131 Padova
      Italy
;
_publ_section_title
;
 Platinum(II) Complexes of Piperazine (and Derivatives):
 <i>trans</i>-Dichlorobis(<i>N</i>-methylpiperazine-<i>N</i>')platinum(II)
;
_journal_issue 1
_journal_name_full 'Acta Crystallographica Section C'
_journal_page_first 27
_journal_page_last 29
_journal_paper_doi 10.1107/S0108270197012353
_journal_volume 54
_journal_year 1998
_chemical_formula_iupac '[Pt Cl2 (C5 H12 N2)2]'
_chemical_formula_moiety 'C10 H24 Cl2 N4 Pt'
_chemical_formula_sum 'C10 H24 Cl2 N4 Pt'
_chemical_formula_weight 466.32
_chemical_name_systematic
;
trans-[bis(N-methylpiperazine)dichloroplatinum(II)]
;
_space_group_IT_number 14
_symmetry_cell_setting monoclinic
_symmetry_space_group_name_Hall '-P 2ybc'
_symmetry_space_group_name_H-M 'P 1 21/c 1'
_audit_creation_method 'SHELXL-93 and manual form'
_cell_angle_alpha 90.00
_cell_angle_beta 95.10(4)
_cell_angle_gamma 90.00
_cell_formula_units_Z 2
_cell_length_a 6.451(2)
_cell_length_b 13.307(2)
_cell_length_c 8.885(2)
_cell_measurement_reflns_used 25
_cell_measurement_temperature 293(2)
_cell_measurement_theta_max 15
_cell_measurement_theta_min 10
_cell_volume 759.7(3)
_computing_cell_refinement 'Philips PW1100/20 software'
_computing_data_collection 'Philips PW1100/20 software'
_computing_data_reduction 'RIFLUP80 (Biagini et al., 1980)'
_computing_molecular_graphics 'ORTEPII (Johnson, 1976)'
_computing_structure_refinement 'SHELXL93 (Sheldrick, 1993)'
_computing_structure_solution 'using coordinates of isomorphous Pd-complex'
_diffrn_ambient_temperature 293(2)
_diffrn_measurement_device 'Philips PW1100/20 diffractometer'
_diffrn_measurement_method \q/2\q
_diffrn_radiation_monochromator graphite
_diffrn_radiation_source 'fine-focus sealed X-ray tube'
_diffrn_radiation_type 'Mo K\a'
_diffrn_radiation_wavelength 0.71070
_diffrn_reflns_av_R_equivalents 0.0178
_diffrn_reflns_av_sigmaI/netI 0.0223
_diffrn_reflns_limit_h_max 8
_diffrn_reflns_limit_h_min -8
_diffrn_reflns_limit_k_max 17
_diffrn_reflns_limit_k_min 0
_diffrn_reflns_limit_l_max 11
_diffrn_reflns_limit_l_min 0
_diffrn_reflns_number 1942
_diffrn_reflns_theta_max 27.99
_diffrn_reflns_theta_min 2.76
_diffrn_standards_decay_% 0
_diffrn_standards_interval_time 90
_diffrn_standards_number 3
_exptl_absorpt_coefficient_mu 9.573
_exptl_absorpt_correction_T_max 0.091
_exptl_absorpt_correction_T_min 0.049
_exptl_absorpt_correction_type 'semi-empirical, \y scans (North, Phillips & Mathews, 1968)'
_exptl_crystal_colour Yellow
_exptl_crystal_density_diffrn 2.039
_exptl_crystal_density_meas ?
_exptl_crystal_description prism
_exptl_crystal_F_000 448
_exptl_crystal_size_max 0.30
_exptl_crystal_size_mid 0.30
_exptl_crystal_size_min 0.25
_refine_diff_density_max 1.218
_refine_diff_density_min -1.869
_refine_ls_extinction_method none
_refine_ls_goodness_of_fit_all 1.018
_refine_ls_goodness_of_fit_obs 1.104
_refine_ls_hydrogen_treatment 'H atoms riding with fixed U'
_refine_ls_matrix_type full
_refine_ls_number_parameters 79
_refine_ls_number_reflns 1837
_refine_ls_number_restraints 0
_refine_ls_restrained_S_all 1.018
_refine_ls_restrained_S_obs 1.104
_refine_ls_R_factor_all 0.0441
_refine_ls_R_factor_obs .0242
_refine_ls_shift/esd_max 0.000
_refine_ls_shift/esd_mean 0.000
_refine_ls_structure_factor_coef Fsqd
_refine_ls_weighting_details 'w = 1/[\s^2^(Fo^2^)+(0.0439P)^2^] where P=(Fo^2^+2Fc^2^)/3'
_refine_ls_weighting_scheme calc
_refine_ls_wR_factor_all 0.0706
_refine_ls_wR_factor_obs .0635
_reflns_number_observed 1289
_reflns_number_total 1837
_reflns_observed_criterion I>2sigma(I)
_cod_data_source_file ln1009.cif
_cod_data_source_block apt10n
_cod_depositor_comments
;
The following automatic conversions were performed:

'_exptl_crystal_density_meas' value 'not measured' was changed to '?'
- the value is perceived as not measured.

Automatic conversion script
Id: cif_fix_values 3008 2015-01-20 13:52:24Z robertas 

The following automatic conversions were performed:

'_refine_ls_weighting_scheme' value 'calc w =
1/[\s^2^(Fo^2^)+(0.0439P)^2^] where P=(Fo^2^+2Fc^2^)/3' was changed
to 'calc'. New tag '_refine_ls_weighting_details' was created. The
value of the new tag was set to 'w = 1/[\s^2^(Fo^2^)+(0.0439P)^2^]
where P=(Fo^2^+2Fc^2^)/3'.

Automatic conversion script
Id: cif_fix_values 3143 2015-03-26 13:38:13Z robertas 
;
_cod_original_sg_symbol_H-M 'P 21/c'
_cod_database_code 2006938
_cod_database_fobs_code 2006938

loop_
_symmetry_equiv_pos_as_xyz
'x, y, z'
'x, -y+1/2, z+1/2'
'-x, -y, -z'
'-x, y-1/2, -z-1/2'

loop_
_atom_site_aniso_label
_atom_site_aniso_U_11
_atom_site_aniso_U_22
_atom_site_aniso_U_33
_atom_site_aniso_U_12
_atom_site_aniso_U_13
_atom_site_aniso_U_23
Pt .03351(14) .03215(14) .03267(15) -.00280(9) .00179(9) -.00334(9)
Cl1 .0541(7) .0536(6) .0385(6) -.0108(6) .0105(6) -.0058(5)
N1 .037(2) .037(2) .036(2) -.0028(15) .007(2) -.004(2)
N2 .043(2) .035(2) .045(2) -.006(2) .001(2) -.002(2)
C1 .033(2) .037(2) .053(3) .002(2) .005(2) -.006(2)
C2 .046(3) .030(2) .047(3) .002(2) .007(2) .003(2)
C3 .027(2) .046(3) .058(3) -.003(2) .001(2) -.005(2)
C4 .034(3) .036(2) .047(3) .004(2) .002(2) -.006(2)
C5 .055(3) .042(3) .080(5) -.014(2) .003(3) -.003(3)

loop_
_atom_site_label
_atom_site_fract_x
_atom_site_fract_y
_atom_site_fract_z
_atom_site_U_iso_or_equiv
_atom_site_thermal_displace_type
_atom_site_calc_flag
_atom_site_refinement_flags
_atom_site_occupancy
_atom_site_disorder_group
_atom_site_type_symbol
Pt 0 0 0 .03285(10) Uani d S 1 . Pt
Cl1 .0694(2) -.02579(10) -.2466(2) .0484(3) Uani d . 1 . Cl
N1 .1920(6) .1236(2) .0027(4) .0363(8) Uani d . 1 . N
H1 .2410(6) .1267(2) -.0901(4) .044 Uiso calc R 1 . H
N2 .4073(6) .2970(3) .1440(5) .0409(9) Uani d . 1 . N
C1 .0884(8) .2214(3) .0261(6) .0408(11) Uani d . 1 . C
H1A .0276(8) .2201(3) .1221(6) .049 Uiso calc R 1 . H
H1B -.0234(8) .2310(3) -.0531(6) .049 Uiso calc R 1 . H
C2 .2387(8) .3086(3) .0249(6) .0408(11) Uani d . 1 . C
H2A .2958(8) .3118(3) -.0724(6) .049 Uiso calc R 1 . H
H2B .1653(8) .3709(3) .0396(6) .049 Uiso calc R 1 . H
C3 .5201(7) .2046(3) .1150(6) .0440(11) Uani d . 1 . C
H3A .6340(7) .1957(3) .1927(6) .053 Uiso calc R 1 . H
H3B .5785(7) .2098(3) .0184(6) .053 Uiso calc R 1 . H
C4 .3763(7) .1144(3) .1135(6) .0391(10) Uani d . 1 . C
H4A .4536(7) .0547(3) .0902(6) .047 Uiso calc R 1 . H
H4B .3298(7) .1057(3) .2135(6) .047 Uiso calc R 1 . H
C5 .5497(9) .3825(4) .1440(7) .059(2) Uani d . 1 . C
H5A .6559(9) .3758(4) .2262(7) .089 Uiso calc R 1 . H
H5B .4738(9) .4437(4) .1556(7) .089 Uiso calc R 1 . H
H5C .6128(9) .3842(4) .0502(7) .089 Uiso calc R 1 . H

loop_
_atom_type_symbol
_atom_type_description
_atom_type_scat_dispersion_real
_atom_type_scat_dispersion_imag
_atom_type_scat_source
Pt Pt -1.7033 8.3905 'International Tables Vol C Tables 4.2.6.8 and 6.1.1.4'
Cl Cl 0.1484 0.1585 'International Tables Vol C Tables 4.2.6.8 and 6.1.1.4'
N N 0.0061 0.0033 'International Tables Vol C Tables 4.2.6.8 and 6.1.1.4'
C C 0.0033 0.0016 'International Tables Vol C Tables 4.2.6.8 and 6.1.1.4'
H H 0.0000 0.0000 'International Tables Vol C Tables 4.2.6.8 and 6.1.1.4'

loop_
_geom_angle_atom_site_label_1
_geom_angle_atom_site_label_2
_geom_angle_atom_site_label_3
_geom_angle_site_symmetry_1
_geom_angle_site_symmetry_3
_geom_angle
_geom_angle_publ_flag
N1 Pt Cl1 3 3 87.84(11) no
N1 Pt Cl1 . 3 92.16(11) no
N1 Pt Cl1 3 . 92.16(11) yes
N1 Pt Cl1 . . 87.84(11) yes
Cl1 Pt Cl1 3 . 180.0 no
C4 N1 C1 . . 108.9(4) yes
C4 N1 Pt . . 112.9(3) yes
C1 N1 Pt . . 115.1(3) yes
C2 N2 C5 . . 110.3(4) yes
C2 N2 C3 . . 108.2(4) yes
C5 N2 C3 . . 109.3(4) yes
N1 C1 C2 . . 112.0(4) yes
N2 C2 C1 . . 110.6(4) yes
N2 C3 C4 . . 110.7(4) yes
N1 C4 C3 . . 113.3(4) yes

loop_
_geom_bond_atom_site_label_1
_geom_bond_atom_site_label_2
_geom_bond_site_symmetry_2
_geom_bond_distance
_geom_bond_publ_flag
Pt N1 3 2.058(3) no
Pt N1 . 2.058(3) yes
Pt Cl1 3 2.3005(15) no
Pt Cl1 . 2.3005(15) yes
N1 C4 . 1.479(5) yes
N1 C1 . 1.486(5) yes
N2 C2 . 1.457(6) yes
N2 C5 . 1.462(6) yes
N2 C3 . 1.464(6) yes
C1 C2 . 1.513(6) yes
C3 C4 . 1.517(6) yes

loop_
_geom_contact_atom_site_label_1
_geom_contact_atom_site_label_2
_geom_contact_distance
Pt C4 2.965(4)
Cl1 H1 2.646(3)
N1 N2 2.919(5)
N1 H2A 2.692(5)
N1 C3 2.502(6)
N1 H3B 2.737(6)
H1 H1A 2.730(6)
H1 C2 2.628(5)
H1 C3 2.656(6)
H1 H3B 2.553(6)
H1 H4B 2.722(6)
N2 H1A 2.645(6)
N2 H4B 2.677(6)
C1 C3 2.835(7)
C1 H4B 2.666(7)
H1A H2A 2.828(7)
H1A C4 2.659(7)
H1A H4B 2.548(6)
C2 H3B 2.561(7)
C2 C4 2.822(6)
C2 H5B 2.563(7)
C2 H5C 2.606(8)
H2A C3 2.544(7)
H2A C5 2.589(8)
H2A H5B 2.844(7)
H2B C5 2.574(8)
H2B H5C 2.885(8)
C3 H5A 2.604(7)
C3 H5C 2.542(7)
H3A C5 2.573(7)
H3A H5C 2.808(7)
H3B H4B 2.827(7)
H3B C5 2.569(7)
H3B H5A 2.894(7)

loop_
_geom_torsion_atom_site_label_1
_geom_torsion_atom_site_label_2
_geom_torsion_atom_site_label_3
_geom_torsion_atom_site_label_4
_geom_torsion
_geom_torsion_publ_flag
N1 C1 C2 N2 -59.7(5) yes
N2 C3 C4 N1 56.5(6) yes
